data_1570315
loop_
_publ_author_name
'Peddi, Balakrishna'
'Khan, Souvik'
'Gonnade, Rajesh G.'
'Yildiz, Cem B.'
'Majumdar, Moumita'

_publ_section_title
;
 Intramolecular donor-stabilized tetra-coordinated germanium(iv)
 di-cations and their Lewis acidic properties.
;
_journal_issue 47
_journal_name_full 'Chemical science'
_journal_page_first 13755
_journal_page_last 13764
_journal_paper_doi 10.1039/d3sc03717g
_journal_volume 14
_journal_year 2023
_chemical_formula_moiety 'C36 H44 F1 Ge P2, C F3 S O3, C4 H8 O'
_chemical_formula_sum 'C41 H52 F4 Ge O4 P2 S'
_chemical_formula_weight 851.41
_space_group_crystal_system monoclinic
_space_group_IT_number 13
_space_group_name_Hall '-P 2yc'
_space_group_name_H-M_alt 'P 1 2/c 1'
_atom_sites_solution_hydrogens mixed
_audit_creation_method SHELXL-2014/7
_audit_update_record
;
2022-12-02 deposited with the CCDC.	2023-11-16 downloaded from the CCDC.
;
_cell_angle_alpha 90
_cell_angle_beta 103.688(3)
_cell_angle_gamma 90
_cell_formula_units_Z 4
_cell_length_a 17.3764(16)
_cell_length_b 9.2749(9)
_cell_length_c 25.485(2)
_cell_measurement_reflns_used 9182
_cell_measurement_temperature 100(2)
_cell_measurement_theta_max 65.26
_cell_measurement_theta_min 3.90
_cell_volume 3990.6(6)
_computing_cell_refinement 'SAINT (Bruker, 2016)'
_computing_data_collection 'APEX3 (Bruker, 2016)'
_computing_data_reduction 'SAINT (Bruker, 2016)'
_computing_molecular_graphics 'Bruker SHELXTL, Mercury 2020.20'
_computing_publication_material 'Bruker SHELXTL'
_computing_structure_refinement 'SHELXL-2018/3 (Sheldrick, 2018)'
_computing_structure_solution 'SHELXT 2014/5 (Sheldrick, 2014)'
_diffrn_ambient_temperature 100(2)
_diffrn_measured_fraction_theta_full 0.992
_diffrn_measured_fraction_theta_max 0.992
_diffrn_measurement_device_type 'Bruker APEX-II CCD'
_diffrn_measurement_method 'Omega and phi scans'
_diffrn_radiation_type CuK\a
_diffrn_radiation_wavelength 1.54178
_diffrn_reflns_av_R_equivalents 0.0939
_diffrn_reflns_av_unetI/netI 0.0552
_diffrn_reflns_Laue_measured_fraction_full 0.992
_diffrn_reflns_Laue_measured_fraction_max 0.992
_diffrn_reflns_limit_h_max 20
_diffrn_reflns_limit_h_min -20
_diffrn_reflns_limit_k_max 10
_diffrn_reflns_limit_k_min -10
_diffrn_reflns_limit_l_max 29
_diffrn_reflns_limit_l_min -29
_diffrn_reflns_number 64684
_diffrn_reflns_point_group_measured_fraction_full 0.992
_diffrn_reflns_point_group_measured_fraction_max 0.992
_diffrn_reflns_theta_full 65.545
_diffrn_reflns_theta_max 65.545
_diffrn_reflns_theta_min 3.570
_diffrn_source 'micro-focus sealed tube'
_exptl_absorpt_coefficient_mu 2.791
_exptl_absorpt_correction_T_max 0.7526
_exptl_absorpt_correction_T_min 0.6128
_exptl_absorpt_correction_type multi-scan
_exptl_absorpt_process_details 'SADABS (BRUKER, 2016)'
_exptl_crystal_colour colourless
_exptl_crystal_density_diffrn 1.417
_exptl_crystal_description block
_exptl_crystal_F_000 1776
_exptl_crystal_size_max 0.428
_exptl_crystal_size_mid 0.314
_exptl_crystal_size_min 0.254
_refine_diff_density_max 0.623
_refine_diff_density_min -0.558
_refine_diff_density_rms 0.056
_refine_ls_extinction_method none
_refine_ls_goodness_of_fit_ref 1.050
_refine_ls_hydrogen_treatment constr
_refine_ls_matrix_type full
_refine_ls_number_parameters 488
_refine_ls_number_reflns 6821
_refine_ls_number_restraints 3
_refine_ls_restrained_S_all 1.050
_refine_ls_R_factor_all 0.0437
_refine_ls_R_factor_gt 0.0307
_refine_ls_shift/su_max 0.001
_refine_ls_shift/su_mean 0.000
_refine_ls_structure_factor_coef Fsqd
_refine_ls_weighting_details 'w=1/[\s^2^(Fo^2^)+(0.0355P)^2^+3.4524P] where P=(Fo^2^+2Fc^2^)/3'
_refine_ls_weighting_scheme calc
_refine_ls_wR_factor_gt 0.0767
_refine_ls_wR_factor_ref 0.0789
_reflns_Friedel_coverage 0.000
_reflns_number_gt 5809
_reflns_number_total 6821
_reflns_threshold_expression 'I > 2\s(I)'
_cod_data_source_file d3sc03717g2.cif
_cod_data_source_block f_pl
_cod_depositor_comments 'Adding full bibliography for 1570312--1570327.cif.'
_cod_original_sg_symbol_H-M 'P 2/c'
_cod_database_code 1570315
_shelx_shelxl_version_number 2014/7
_shelx_space_group_comment
;
The symmetry employed for this shelxl refinement is uniquely defined
by the following loop, which should always be used as a source of
symmetry information in preference to the above space-group names.
They are only intended as comments.
;
_shelx_estimated_absorpt_t_min 0.381
_shelx_estimated_absorpt_t_max 0.537

loop_
_space_group_symop_operation_xyz
'x, y, z'
'-x, y, -z+1/2'
'-x, -y, -z'
'x, -y, z-1/2'

loop_
_atom_site_label
_atom_site_type_symbol
_atom_site_fract_x
_atom_site_fract_y
_atom_site_fract_z
_atom_site_U_iso_or_equiv
_atom_site_adp_type
_atom_site_occupancy
_atom_site_site_symmetry_order
_atom_site_calc_flag
_atom_site_refinement_flags_posn
_atom_site_refinement_flags_adp
_atom_site_refinement_flags_occupancy
_atom_site_disorder_assembly
_atom_site_disorder_group
Ge1 Ge -0.5000 0.53774(3) 0.2500 0.01495(9) Uani 1 2 d S T P . .
P1 P -0.45748(3) 0.55497(5) 0.35328(2) 0.01441(11) Uani 1 1 d . . . . .
F1 F -0.5000 0.73022(18) 0.2500 0.0194(3) Uani 1 2 d S T P . .
C1 C -0.39943(12) 0.4745(2) 0.23632(8) 0.0171(4) Uani 1 1 d . . . . .
C3 C -0.33716(13) 0.4180(2) 0.27516(8) 0.0206(4) Uani 1 1 d . . . . .
H3 H -0.3469 0.3897 0.3088 0.025 Uiso 1 1 calc R U . . .
C4 C -0.25977(13) 0.4002(3) 0.26721(9) 0.0239(5) Uani 1 1 d . . . . .
H4 H -0.2194 0.3565 0.2942 0.029 Uiso 1 1 calc R U . . .
C5 C -0.24426(13) 0.4472(2) 0.21986(9) 0.0228(5) Uani 1 1 d . . . . .
C6 C -0.28198(13) 0.5506(2) 0.13364(8) 0.0191(4) Uani 1 1 d . . . . .
C7 C -0.33730(13) 0.6081(2) 0.09112(8) 0.0193(4) Uani 1 1 d . . . . .
H7 H -0.3220 0.6427 0.0600 0.023 Uiso 1 1 calc R U . . .
C8 C -0.41741(13) 0.6150(2) 0.09441(8) 0.0182(4) Uani 1 1 d . . . . .
H8 H -0.4557 0.6513 0.0643 0.022 Uiso 1 1 calc R U . . .
C9 C -0.44227(12) 0.5710(2) 0.13980(8) 0.0154(4) Uani 1 1 d . . . . .
C10 C -0.30671(13) 0.5052(2) 0.17987(8) 0.0184(4) Uani 1 1 d . . . . .
C11 C -0.38474(12) 0.5169(2) 0.18551(8) 0.0159(4) Uani 1 1 d . . . . .
C12 C -0.16929(15) 0.4503(3) 0.19917(10) 0.0349(6) Uani 1 1 d . . . . .
H12A H -0.1495 0.3514 0.1959 0.042 Uiso 1 1 calc R U . . .
H12B H -0.1273 0.5065 0.2238 0.042 Uiso 1 1 calc R U . . .
C13 C -0.19385(13) 0.5238(3) 0.14289(9) 0.0241(5) Uani 1 1 d . . . . .
H13A H -0.1650 0.6157 0.1427 0.029 Uiso 1 1 calc R U . . .
H13B H -0.1825 0.4600 0.1145 0.029 Uiso 1 1 calc R U . . .
C14 C -0.41991(12) 0.3898(2) 0.39168(8) 0.0180(4) Uani 1 1 d . . . . .
H14 H -0.3634 0.3813 0.3926 0.022 Uiso 1 1 d R U . . .
C15 C -0.42852(13) 0.3941(2) 0.45024(8) 0.0212(4) Uani 1 1 d . . . . .
H15A H -0.4036 0.4818 0.4679 0.032 Uiso 1 1 calc R U . . .
H15B H -0.4026 0.3093 0.4697 0.032 Uiso 1 1 calc R U . . .
H15C H -0.4848 0.3937 0.4505 0.032 Uiso 1 1 calc R U . . .
C16 C -0.46201(14) 0.2571(2) 0.36239(8) 0.0222(4) Uani 1 1 d . . . . .
H16A H -0.5190 0.2643 0.3601 0.033 Uiso 1 1 calc R U . . .
H16B H -0.4410 0.1699 0.3824 0.033 Uiso 1 1 calc R U . . .
H16C H -0.4530 0.2524 0.3259 0.033 Uiso 1 1 calc R U . . .
C17 C -0.39437(13) 0.7022(2) 0.38803(8) 0.0194(4) Uani 1 1 d . . . . .
H17 H -0.3849 0.6857 0.4271 0.023 Uiso 1 1 d R U . . .
C18 C -0.43304(13) 0.8505(2) 0.37582(9) 0.0224(4) Uani 1 1 d . . . . .
H18A H -0.3952 0.9255 0.3923 0.034 Uiso 1 1 calc R U . . .
H18B H -0.4800 0.8559 0.3907 0.034 Uiso 1 1 calc R U . . .
H18C H -0.4486 0.8651 0.3367 0.034 Uiso 1 1 calc R U . . .
C19 C -0.31464(14) 0.6970(3) 0.37283(10) 0.0295(5) Uani 1 1 d . . . . .
H19A H -0.3224 0.7164 0.3341 0.044 Uiso 1 1 calc R U . . .
H19B H -0.2910 0.6013 0.3811 0.044 Uiso 1 1 calc R U . . .
H19C H -0.2793 0.7700 0.3935 0.044 Uiso 1 1 calc R U . . .
Ge1' Ge 0.0000 1.02907(4) 0.2500 0.01724(9) Uani 1 2 d S TU P . .
P1' P -0.02705(3) 1.02810(6) 0.34704(2) 0.01622(11) Uani 1 1 d . . . . .
F1' F 0.0000 1.2267(2) 0.2500 0.0248(4) Uani 1 2 d S TU P . .
C1' C -0.11136(13) 0.9712(2) 0.22882(8) 0.0187(4) Uani 1 1 d . . . . .
C3' C -0.14865(13) 0.9279(2) 0.17703(8) 0.0212(4) Uani 1 1 d . . . . .
H3' H -0.1167 0.9060 0.1526 0.025 Uiso 1 1 calc R U . . .
C4' C -0.23178(13) 0.9143(2) 0.15864(8) 0.0222(4) Uani 1 1 d . . . . .
H4' H -0.2547 0.8798 0.1233 0.027 Uiso 1 1 calc R U . . .
C5' C -0.27857(13) 0.9521(2) 0.19289(8) 0.0207(4) Uani 1 1 d . . . . .
C6' C -0.29689(13) 1.0320(2) 0.27636(8) 0.0189(4) Uani 1 1 d . . . . .
C7' C -0.26935(13) 1.0726(2) 0.32918(8) 0.0199(4) Uani 1 1 d . . . . .
H7' H -0.3053 1.0984 0.3505 0.024 Uiso 1 1 calc R U . . .
C8' C -0.18660(13) 1.0755(2) 0.35153(8) 0.0180(4) Uani 1 1 d . . . . .
H8' H -0.1677 1.1017 0.3884 0.022 Uiso 1 1 calc R U . . .
C9' C -0.13238(12) 1.0415(2) 0.32142(8) 0.0166(4) Uani 1 1 d . . . . .
C10' C -0.24186(13) 0.9959(2) 0.24568(8) 0.0179(4) Uani 1 1 d . . . . .
C11' C -0.15940(12) 1.0027(2) 0.26590(8) 0.0169(4) Uani 1 1 d . . . . .
C12' C -0.36732(13) 0.9542(3) 0.18640(9) 0.0242(5) Uani 1 1 d . . . . .
H12C H -0.3931 1.0150 0.1538 0.029 Uiso 1 1 d R U . . .
H12D H -0.3871 0.8550 0.1830 0.029 Uiso 1 1 d R U . . .
C13' C -0.37963(13) 1.0191(3) 0.23994(9) 0.0240(5) Uani 1 1 d . . . . .
H13C H -0.4012 1.1112 0.2352 0.029 Uiso 1 1 d R U . . .
H13D H -0.4132 0.9532 0.2564 0.029 Uiso 1 1 d R U . . .
C14' C -0.01267(13) 0.8541(2) 0.38415(8) 0.0207(4) Uani 1 1 d . . . . .
H14' H 0.0435 0.8475 0.4026 0.025 Uiso 1 1 d R U . . .
C15' C -0.03033(16) 0.7302(3) 0.34368(10) 0.0322(5) Uani 1 1 d . . . . .
H14D H -0.0860 0.7346 0.3239 0.048 Uiso 1 1 calc R U . . .
H14E H -0.0202 0.6382 0.3630 0.048 Uiso 1 1 calc R U . . .
H14F H 0.0038 0.7383 0.3182 0.048 Uiso 1 1 calc R U . . .
C16' C -0.06020(14) 0.8406(3) 0.42738(9) 0.0283(5) Uani 1 1 d . . . . .
H15D H -0.0486 0.9231 0.4520 0.042 Uiso 1 1 calc R U . . .
H15E H -0.0455 0.7511 0.4477 0.042 Uiso 1 1 calc R U . . .
H15F H -0.1169 0.8389 0.4100 0.042 Uiso 1 1 calc R U . . .
C17' C 0.00254(12) 1.1723(2) 0.39727(8) 0.0199(4) Uani 1 1 d . . . . .
H17' H -0.0278 1.1604 0.4249 0.024 Uiso 1 1 d R U . . .
C18' C -0.01661(14) 1.3217(2) 0.37168(10) 0.0279(5) Uani 1 1 d . . . . .
H17D H 0.0156 1.3386 0.3454 0.042 Uiso 1 1 calc R U . . .
H17E H -0.0047 1.3956 0.3999 0.042 Uiso 1 1 calc R U . . .
H17F H -0.0729 1.3262 0.3533 0.042 Uiso 1 1 calc R U . . .
C19' C 0.09063(13) 1.1597(3) 0.42501(9) 0.0267(5) Uani 1 1 d . . . . .
H18D H 0.1012 1.0643 0.4417 0.040 Uiso 1 1 calc R U . . .
H18E H 0.1048 1.2343 0.4529 0.040 Uiso 1 1 calc R U . . .
H18F H 0.1223 1.1726 0.3982 0.040 Uiso 1 1 calc R U . . .
S1 S -0.81236(3) 0.23107(6) 0.00572(2) 0.02075(12) Uani 1 1 d . . . . .
F2 F -0.78319(13) 0.50869(17) 0.00874(7) 0.0532(5) Uani 1 1 d . . . . .
F3 F -0.90687(12) 0.4547(2) -0.01538(9) 0.0619(5) Uani 1 1 d . . . . .
F4 F -0.84417(12) 0.43641(18) 0.06794(7) 0.0530(5) Uani 1 1 d . . . . .
O1 O -0.80645(11) 0.23215(19) -0.04980(6) 0.0321(4) Uani 1 1 d . . . . .
O2 O -0.87839(9) 0.15038(18) 0.01549(6) 0.0259(3) Uani 1 1 d . . . . .
O3 O -0.73879(10) 0.2109(2) 0.04521(7) 0.0349(4) Uani 1 1 d . . . . .
C20 C -0.83839(17) 0.4171(3) 0.01718(10) 0.0353(6) Uani 1 1 d . . . . .
O4 O -0.39480(14) 0.2624(2) 0.02781(10) 0.0537(6) Uani 1 1 d . . . . .
C21 C -0.31220(18) 0.2347(3) 0.05236(12) 0.0406(6) Uani 1 1 d . . . . .
H21A H -0.3036 0.2201 0.0918 0.049 Uiso 1 1 calc R U . . .
H21B H -0.2784 0.3153 0.0457 0.049 Uiso 1 1 calc R U . . .
C22 C -0.29467(15) 0.0986(3) 0.02485(10) 0.0323(5) Uani 1 1 d . . . . .
H22A H -0.2486 0.0468 0.0472 0.039 Uiso 1 1 calc R U . . .
H22B H -0.2845 0.1196 -0.0110 0.039 Uiso 1 1 calc R U . . .
C23 C -0.37107(14) 0.0122(3) 0.01962(10) 0.0297(5) Uani 1 1 d . . . . .
H23A H -0.3853 -0.0392 -0.0154 0.036 Uiso 1 1 calc R U . . .
H23B H -0.3656 -0.0588 0.0493 0.036 Uiso 1 1 calc R U . . .
C24 C -0.43284(16) 0.1258(3) 0.02315(11) 0.0358(6) Uani 1 1 d . . . . .
H24A H -0.4768 0.1229 -0.0096 0.043 Uiso 1 1 calc R U . . .
H24B H -0.4548 0.1077 0.0550 0.043 Uiso 1 1 calc R U . . .

loop_
_atom_site_aniso_label
_atom_site_aniso_U_11
_atom_site_aniso_U_22
_atom_site_aniso_U_33
_atom_site_aniso_U_23
_atom_site_aniso_U_13
_atom_site_aniso_U_12
Ge1 0.01337(16) 0.01516(16) 0.01597(16) 0.000 0.00276(12) 0.000
P1 0.0136(2) 0.0133(2) 0.0152(2) 0.00156(18) 0.00130(18) 0.00055(19)
F1 0.0209(8) 0.0190(8) 0.0165(7) 0.000 0.0007(6) 0.000
C1 0.0153(10) 0.0178(10) 0.0180(9) 0.0002(8) 0.0037(8) -0.0007(8)
C3 0.0199(11) 0.0213(10) 0.0208(10) 0.0046(8) 0.0049(8) 0.0020(9)
C4 0.0178(11) 0.0290(12) 0.0232(10) 0.0085(9) 0.0013(8) 0.0052(9)
C5 0.0161(11) 0.0262(11) 0.0260(11) 0.0036(9) 0.0049(8) 0.0026(9)
C6 0.0180(11) 0.0195(10) 0.0201(10) -0.0014(8) 0.0048(8) -0.0021(8)
C7 0.0212(10) 0.0186(10) 0.0186(9) -0.0002(8) 0.0056(8) -0.0036(8)
C8 0.0196(10) 0.0178(10) 0.0158(9) -0.0002(8) 0.0013(8) -0.0026(8)
C9 0.0145(10) 0.0131(9) 0.0178(9) -0.0016(7) 0.0023(7) -0.0016(8)
C10 0.0182(11) 0.0183(10) 0.0181(9) -0.0007(8) 0.0031(8) -0.0008(8)
C11 0.0166(10) 0.0130(9) 0.0179(9) -0.0012(7) 0.0036(8) -0.0009(8)
C12 0.0202(12) 0.0539(16) 0.0334(13) 0.0154(12) 0.0121(10) 0.0083(11)
C13 0.0179(11) 0.0309(12) 0.0244(11) 0.0028(9) 0.0072(8) -0.0007(9)
C14 0.0180(10) 0.0171(10) 0.0178(9) 0.0036(8) 0.0023(8) 0.0020(8)
C15 0.0260(11) 0.0178(10) 0.0186(10) 0.0045(8) 0.0030(8) 0.0034(9)
C16 0.0283(12) 0.0159(10) 0.0229(10) 0.0009(8) 0.0067(9) 0.0013(9)
C17 0.0192(10) 0.0159(10) 0.0201(9) 0.0010(8) -0.0012(8) -0.0020(8)
C18 0.0233(11) 0.0176(10) 0.0243(10) -0.0010(8) 0.0013(8) -0.0003(9)
C19 0.0195(11) 0.0223(11) 0.0454(13) -0.0036(10) 0.0048(10) -0.0035(9)
Ge1' 0.01415(17) 0.01885(17) 0.01704(16) 0.000 0.00034(12) 0.000
P1' 0.0130(2) 0.0162(2) 0.0182(2) 0.00256(19) 0.00108(18) 0.00033(19)
F1' 0.0147(8) 0.0452(11) 0.0136(7) 0.000 0.0015(6) 0.000
C1' 0.0169(10) 0.0193(10) 0.0187(10) 0.0008(8) 0.0016(8) 0.0005(8)
C3' 0.0214(11) 0.0203(10) 0.0217(10) -0.0016(8) 0.0049(8) -0.0010(9)
C4' 0.0211(11) 0.0236(11) 0.0195(10) -0.0042(8) 0.0001(8) -0.0037(9)
C5' 0.0183(11) 0.0184(10) 0.0228(10) -0.0002(8) -0.0004(8) -0.0032(8)
C6' 0.0153(10) 0.0172(10) 0.0230(10) 0.0033(8) 0.0020(8) -0.0012(8)
C7' 0.0180(10) 0.0209(10) 0.0214(10) 0.0027(8) 0.0061(8) 0.0004(8)
C8' 0.0197(11) 0.0159(10) 0.0176(9) 0.0015(8) 0.0025(8) -0.0002(8)
C9' 0.0148(10) 0.0152(10) 0.0189(10) 0.0025(8) 0.0019(8) -0.0011(8)
C10' 0.0177(10) 0.0157(10) 0.0197(10) 0.0016(8) 0.0031(8) -0.0013(8)
C11' 0.0176(10) 0.0135(9) 0.0183(9) 0.0020(8) 0.0020(8) -0.0009(8)
C12' 0.0168(11) 0.0283(12) 0.0247(11) -0.0031(9) -0.0006(8) -0.0029(9)
C13' 0.0148(11) 0.0300(12) 0.0259(11) -0.0005(9) 0.0021(8) -0.0018(9)
C14' 0.0183(10) 0.0189(10) 0.0234(10) 0.0071(8) 0.0021(8) 0.0032(8)
C15' 0.0401(14) 0.0174(11) 0.0379(13) 0.0027(10) 0.0068(11) 0.0012(10)
C16' 0.0250(12) 0.0278(12) 0.0334(12) 0.0130(10) 0.0096(9) 0.0038(10)
C17' 0.0166(10) 0.0210(10) 0.0210(10) -0.0017(8) 0.0023(8) -0.0020(8)
C18' 0.0232(11) 0.0209(11) 0.0359(12) -0.0017(10) -0.0005(9) 0.0005(9)
C19' 0.0202(11) 0.0278(12) 0.0274(11) 0.0001(9) -0.0038(9) -0.0013(9)
S1 0.0204(3) 0.0231(3) 0.0188(2) -0.00065(19) 0.00463(19) -0.0057(2)
F2 0.0774(13) 0.0289(8) 0.0609(10) -0.0043(8) 0.0312(9) -0.0235(9)
F3 0.0578(12) 0.0379(10) 0.0840(13) 0.0082(9) 0.0046(10) 0.0170(9)
F4 0.0769(13) 0.0410(9) 0.0525(10) -0.0201(8) 0.0378(9) -0.0142(9)
O1 0.0391(10) 0.0375(9) 0.0234(8) -0.0019(7) 0.0150(7) -0.0103(8)
O2 0.0246(8) 0.0295(8) 0.0235(7) 0.0004(6) 0.0056(6) -0.0097(7)
O3 0.0224(9) 0.0440(10) 0.0350(9) 0.0011(8) -0.0002(7) -0.0057(8)
C20 0.0434(15) 0.0260(12) 0.0378(13) -0.0022(11) 0.0123(11) -0.0052(11)
O4 0.0427(12) 0.0304(10) 0.0916(16) -0.0043(11) 0.0232(11) -0.0011(9)
C21 0.0387(15) 0.0295(13) 0.0541(16) -0.0088(12) 0.0121(12) -0.0097(12)
C22 0.0263(12) 0.0288(12) 0.0398(13) 0.0009(11) 0.0040(10) 0.0002(10)
C23 0.0267(12) 0.0233(12) 0.0362(12) -0.0003(10) 0.0017(10) -0.0005(10)
C24 0.0343(14) 0.0275(13) 0.0462(14) -0.0012(11) 0.0103(11) 0.0006(11)

loop_
_atom_type_symbol
_atom_type_description
_atom_type_scat_dispersion_real
_atom_type_scat_dispersion_imag
_atom_type_scat_source
C C 0.0181 0.0091 'International Tables Vol C Tables 4.2.6.8 and 6.1.1.4'
H H 0.0000 0.0000 'International Tables Vol C Tables 4.2.6.8 and 6.1.1.4'
F F 0.0727 0.0534 'International Tables Vol C Tables 4.2.6.8 and 6.1.1.4'
Ge Ge -1.0885 0.8855 'International Tables Vol C Tables 4.2.6.8 and 6.1.1.4'
O O 0.0492 0.0322 'International Tables Vol C Tables 4.2.6.8 and 6.1.1.4'
P P 0.2955 0.4335 'International Tables Vol C Tables 4.2.6.8 and 6.1.1.4'
S S 0.3331 0.5567 'International Tables Vol C Tables 4.2.6.8 and 6.1.1.4'

loop_
_geom_angle_atom_site_label_1
_geom_angle_atom_site_label_2
_geom_angle_atom_site_label_3
_geom_angle
_geom_angle_site_symmetry_1
_geom_angle_site_symmetry_3
_geom_angle_publ_flag
F1 Ge1 C1 107.49(6) . 2_455 ?
F1 Ge1 C1 107.49(6) . . ?
C1 Ge1 C1 145.02(12) 2_455 . ?
F1 Ge1 P1 86.427(13) . . ?
C1 Ge1 P1 83.57(6) 2_455 . ?
C1 Ge1 P1 98.59(6) . . ?
F1 Ge1 P1 86.427(13) . 2_455 ?
C1 Ge1 P1 98.59(6) 2_455 2_455 ?
C1 Ge1 P1 83.57(6) . 2_455 ?
P1 Ge1 P1 172.85(3) . 2_455 ?
C9 P1 C17 111.83(10) 2_455 . ?
C9 P1 C14 104.20(9) 2_455 . ?
C17 P1 C14 105.29(9) . . ?
C9 P1 Ge1 93.17(6) 2_455 . ?
C17 P1 Ge1 122.27(7) . . ?
C14 P1 Ge1 118.09(7) . . ?
C3 C1 C11 118.28(19) . . ?
C3 C1 Ge1 124.56(15) . . ?
C11 C1 Ge1 115.94(15) . . ?
C1 C3 C4 123.33(19) . . ?
C1 C3 H3 118.3 . . ?
C4 C3 H3 118.3 . . ?
C5 C4 C3 118.75(19) . . ?
C5 C4 H4 120.6 . . ?
C3 C4 H4 120.6 . . ?
C4 C5 C10 118.8(2) . . ?
C4 C5 C12 132.6(2) . . ?
C10 C5 C12 108.61(18) . . ?
C7 C6 C10 118.7(2) . . ?
C7 C6 C13 132.79(19) . . ?
C10 C6 C13 108.54(18) . . ?
C6 C7 C8 119.00(18) . . ?
C6 C7 H7 120.5 . . ?
C8 C7 H7 120.5 . . ?
C9 C8 C7 122.69(19) . . ?
C9 C8 H8 118.7 . . ?
C7 C8 H8 118.7 . . ?
C8 C9 C11 119.02(19) . . ?
C8 C9 P1 127.28(16) . 2_455 ?
C11 C9 P1 113.37(15) . 2_455 ?
C11 C10 C5 123.65(19) . . ?
C11 C10 C6 123.79(19) . . ?
C5 C10 C6 112.6(2) . . ?
C10 C11 C1 117.06(18) . . ?
C10 C11 C9 116.70(18) . . ?
C1 C11 C9 126.24(19) . . ?
C5 C12 C13 104.98(18) . . ?
C5 C12 H12A 110.8 . . ?
C13 C12 H12A 110.8 . . ?
C5 C12 H12B 110.8 . . ?
C13 C12 H12B 110.8 . . ?
H12A C12 H12B 108.8 . . ?
C6 C13 C12 105.22(17) . . ?
C6 C13 H13A 110.7 . . ?
C12 C13 H13A 110.7 . . ?
C6 C13 H13B 110.7 . . ?
C12 C13 H13B 110.7 . . ?
H13A C13 H13B 108.8 . . ?
C16 C14 C15 110.42(17) . . ?
C16 C14 P1 109.81(14) . . ?
C15 C14 P1 112.92(14) . . ?
C16 C14 H14 107.9 . . ?
C15 C14 H14 107.8 . . ?
P1 C14 H14 107.8 . . ?
C14 C15 H15A 109.5 . . ?
C14 C15 H15B 109.5 . . ?
H15A C15 H15B 109.5 . . ?
C14 C15 H15C 109.5 . . ?
H15A C15 H15C 109.5 . . ?
H15B C15 H15C 109.5 . . ?
C14 C16 H16A 109.5 . . ?
C14 C16 H16B 109.5 . . ?
H16A C16 H16B 109.5 . . ?
C14 C16 H16C 109.5 . . ?
H16A C16 H16C 109.5 . . ?
H16B C16 H16C 109.5 . . ?
C19 C17 C18 110.98(18) . . ?
C19 C17 P1 109.14(15) . . ?
C18 C17 P1 112.70(14) . . ?
C19 C17 H17 108.0 . . ?
C18 C17 H17 107.9 . . ?
P1 C17 H17 108.0 . . ?
C17 C18 H18A 109.5 . . ?
C17 C18 H18B 109.5 . . ?
H18A C18 H18B 109.5 . . ?
C17 C18 H18C 109.5 . . ?
H18A C18 H18C 109.5 . . ?
H18B C18 H18C 109.5 . . ?
C17 C19 H19A 109.5 . . ?
C17 C19 H19B 109.5 . . ?
H19A C19 H19B 109.5 . . ?
C17 C19 H19C 109.5 . . ?
H19A C19 H19C 109.5 . . ?
H19B C19 H19C 109.5 . . ?
F1' Ge1' C1' 105.92(6) . . ?
F1' Ge1' C1' 105.91(6) . 2 ?
C1' Ge1' C1' 148.17(12) . 2 ?
F1' Ge1' P1' 90.197(13) . 2 ?
C1' Ge1' P1' 97.18(6) . 2 ?
C1' Ge1' P1' 82.71(6) 2 2 ?
F1' Ge1' P1' 90.197(13) . . ?
C1' Ge1' P1' 82.71(6) . . ?
C1' Ge1' P1' 97.18(6) 2 . ?
P1' Ge1' P1' 179.61(3) 2 . ?
C9' P1' C17' 107.19(10) . . ?
C9' P1' C14' 104.37(10) . . ?
C17' P1' C14' 107.21(10) . . ?
C9' P1' Ge1' 92.96(7) . . ?
C17' P1' Ge1' 124.79(7) . . ?
C14' P1' Ge1' 116.77(7) . . ?
C3' C1' C11' 118.29(19) . . ?
C3' C1' Ge1' 123.48(16) . . ?
C11' C1' Ge1' 117.07(15) . . ?
C1' C3' C4' 123.5(2) . . ?
C1' C3' H3' 118.2 . . ?
C4' C3' H3' 118.2 . . ?
C5' C4' C3' 118.62(19) . . ?
C5' C4' H4' 120.7 . . ?
C3' C4' H4' 120.7 . . ?
C4' C5' C10' 118.7(2) . . ?
C4' C5' C12' 132.58(19) . . ?
C10' C5' C12' 108.73(19) . . ?
C7' C6' C10' 118.98(19) . . ?
C7' C6' C13' 132.9(2) . . ?
C10' C6' C13' 108.07(18) . . ?
C6' C7' C8' 119.07(19) . . ?
C6' C7' H7' 120.5 . . ?
C8' C7' H7' 120.5 . . ?
C9' C8' C7' 122.13(19) . . ?
C9' C8' H8' 118.9 . . ?
C7' C8' H8' 118.9 . . ?
C8' C9' C11' 119.95(19) . . ?
C8' C9' P1' 125.64(16) . . ?
C11' C9' P1' 114.25(15) . . ?
C11' C10' C5' 123.82(19) . . ?
C11' C10' C6' 123.52(19) . . ?
C5' C10' C6' 112.66(19) . . ?
C10' C11' C9' 116.27(19) . . ?
C10' C11' C1' 116.89(18) . . ?
C9' C11' C1' 126.83(19) . . ?
C5' C12' C13' 104.96(17) . . ?
C5' C12' H12C 109.7 . . ?
C13' C12' H12C 112.2 . . ?
C5' C12' H12D 109.0 . . ?
C13' C12' H12D 109.0 . . ?
H12C C12' H12D 111.8 . . ?
C6' C13' C12' 105.07(17) . . ?
C6' C13' H13C 107.5 . . ?
C12' C13' H13C 112.2 . . ?
C6' C13' H13D 110.6 . . ?
C12' C13' H13D 110.2 . . ?
H13C C13' H13D 111.1 . . ?
C15' C14' C16' 111.60(19) . . ?
C15' C14' P1' 109.19(14) . . ?
C16' C14' P1' 114.05(15) . . ?
C15' C14' H14' 107.2 . . ?
C16' C14' H14' 107.2 . . ?
P1' C14' H14' 107.3 . . ?
C14' C15' H14D 109.5 . . ?
C14' C15' H14E 109.5 . . ?
H14D C15' H14E 109.5 . . ?
C14' C15' H14F 109.5 . . ?
H14D C15' H14F 109.5 . . ?
H14E C15' H14F 109.5 . . ?
C14' C16' H15D 109.5 . . ?
C14' C16' H15E 109.5 . . ?
H15D C16' H15E 109.5 . . ?
C14' C16' H15F 109.5 . . ?
H15D C16' H15F 109.5 . . ?
H15E C16' H15F 109.5 . . ?
C19' C17' C18' 110.97(19) . . ?
C19' C17' P1' 110.50(15) . . ?
C18' C17' P1' 111.36(14) . . ?
C19' C17' H17' 108.0 . . ?
C18' C17' H17' 107.9 . . ?
P1' C17' H17' 108.0 . . ?
C17' C18' H17D 109.5 . . ?
C17' C18' H17E 109.5 . . ?
H17D C18' H17E 109.5 . . ?
C17' C18' H17F 109.5 . . ?
H17D C18' H17F 109.5 . . ?
H17E C18' H17F 109.5 . . ?
C17' C19' H18D 109.5 . . ?
C17' C19' H18E 109.5 . . ?
H18D C19' H18E 109.5 . . ?
C17' C19' H18F 109.5 . . ?
H18D C19' H18F 109.5 . . ?
H18E C19' H18F 109.5 . . ?
O3 S1 O2 115.06(10) . . ?
O3 S1 O1 115.40(11) . . ?
O2 S1 O1 114.69(10) . . ?
O3 S1 C20 102.92(12) . . ?
O2 S1 C20 103.06(11) . . ?
O1 S1 C20 103.20(11) . . ?
F3 C20 F4 108.0(2) . . ?
F3 C20 F2 107.7(2) . . ?
F4 C20 F2 107.0(2) . . ?
F3 C20 S1 111.61(19) . . ?
F4 C20 S1 111.15(18) . . ?
F2 C20 S1 111.15(19) . . ?
C24 O4 C21 105.8(2) . . ?
O4 C21 C22 103.7(2) . . ?
O4 C21 H21A 111.0 . . ?
C22 C21 H21A 111.0 . . ?
O4 C21 H21B 111.0 . . ?
C22 C21 H21B 111.0 . . ?
H21A C21 H21B 109.0 . . ?
C21 C22 C23 102.2(2) . . ?
C21 C22 H22A 111.3 . . ?
C23 C22 H22A 111.3 . . ?
C21 C22 H22B 111.3 . . ?
C23 C22 H22B 111.3 . . ?
H22A C22 H22B 109.2 . . ?
C24 C23 C22 104.0(2) . . ?
C24 C23 H23A 111.0 . . ?
C22 C23 H23A 111.0 . . ?
C24 C23 H23B 111.0 . . ?
C22 C23 H23B 111.0 . . ?
H23A C23 H23B 109.0 . . ?
O4 C24 C23 107.5(2) . . ?
O4 C24 H24A 110.2 . . ?
C23 C24 H24A 110.2 . . ?
O4 C24 H24B 110.2 . . ?
C23 C24 H24B 110.2 . . ?
H24A C24 H24B 108.5 . . ?

loop_
_geom_bond_atom_site_label_1
_geom_bond_atom_site_label_2
_geom_bond_distance
_geom_bond_site_symmetry_2
_geom_bond_publ_flag
Ge1 F1 1.7853(17) . ?
Ge1 C1 1.951(2) 2_455 ?
Ge1 C1 1.951(2) . ?
Ge1 P1 2.5649(5) . ?
Ge1 P1 2.5649(5) 2_455 ?
P1 C9 1.798(2) 2_455 ?
P1 C17 1.842(2) . ?
P1 C14 1.851(2) . ?
C1 C3 1.385(3) . ?
C1 C11 1.433(3) . ?
C3 C4 1.416(3) . ?
C3 H3 0.9500 . ?
C4 C5 1.368(3) . ?
C4 H4 0.9500 . ?
C5 C10 1.408(3) . ?
C5 C12 1.517(3) . ?
C6 C7 1.375(3) . ?
C6 C10 1.410(3) . ?
C6 C13 1.514(3) . ?
C7 C8 1.416(3) . ?
C7 H7 0.9500 . ?
C8 C9 1.388(3) . ?
C8 H8 0.9500 . ?
C9 C11 1.434(3) . ?
C9 P1 1.798(2) 2_455 ?
C10 C11 1.401(3) . ?
C12 C13 1.554(3) . ?
C12 H12A 0.9900 . ?
C12 H12B 0.9900 . ?
C13 H13A 0.9900 . ?
C13 H13B 0.9900 . ?
C14 C16 1.533(3) . ?
C14 C15 1.535(3) . ?
C14 H14 0.9794 . ?
C15 H15A 0.9800 . ?
C15 H15B 0.9800 . ?
C15 H15C 0.9800 . ?
C16 H16A 0.9800 . ?
C16 H16B 0.9800 . ?
C16 H16C 0.9800 . ?
C17 C19 1.525(3) . ?
C17 C18 1.530(3) . ?
C17 H17 0.9808 . ?
C18 H18A 0.9800 . ?
C18 H18B 0.9800 . ?
C18 H18C 0.9800 . ?
C19 H19A 0.9800 . ?
C19 H19B 0.9800 . ?
C19 H19C 0.9800 . ?
Ge1' F1' 1.833(2) . ?
Ge1' C1' 1.957(2) . ?
Ge1' C1' 1.957(2) 2 ?
Ge1' P1' 2.6243(5) 2 ?
Ge1' P1' 2.6243(5) . ?
P1' C9' 1.796(2) . ?
P1' C17' 1.839(2) . ?
P1' C14' 1.857(2) . ?
C1' C3' 1.385(3) . ?
C1' C11' 1.431(3) . ?
C3' C4' 1.415(3) . ?
C3' H3' 0.9500 . ?
C4' C5' 1.372(3) . ?
C4' H4' 0.9500 . ?
C5' C10' 1.406(3) . ?
C5' C12' 1.512(3) . ?
C6' C7' 1.370(3) . ?
C6' C10' 1.411(3) . ?
C6' C13' 1.520(3) . ?
C7' C8' 1.416(3) . ?
C7' H7' 0.9500 . ?
C8' C9' 1.385(3) . ?
C8' H8' 0.9500 . ?
C9' C11' 1.428(3) . ?
C10' C11' 1.405(3) . ?
C12' C13' 1.552(3) . ?
C12' H12C 1.0167 . ?
C12' H12D 0.9787 . ?
C13' H13C 0.9289 . ?
C13' H13D 1.0021 . ?
C14' C15' 1.526(3) . ?
C14' C16' 1.530(3) . ?
C14' H14' 0.9793 . ?
C15' H14D 0.9800 . ?
C15' H14E 0.9800 . ?
C15' H14F 0.9800 . ?
C16' H15D 0.9800 . ?
C16' H15E 0.9800 . ?
C16' H15F 0.9800 . ?
C17' C19' 1.531(3) . ?
C17' C18' 1.534(3) . ?
C17' H17' 0.9792 . ?
C18' H17D 0.9800 . ?
C18' H17E 0.9800 . ?
C18' H17F 0.9800 . ?
C19' H18D 0.9800 . ?
C19' H18E 0.9800 . ?
C19' H18F 0.9800 . ?
S1 O3 1.4400(17) . ?
S1 O2 1.4401(16) . ?
S1 O1 1.4427(16) . ?
S1 C20 1.825(3) . ?
F2 C20 1.336(3) . ?
F3 C20 1.326(3) . ?
F4 C20 1.333(3) . ?
O4 C24 1.420(3) . ?
O4 C21 1.447(4) . ?
C21 C22 1.510(4) . ?
C21 H21A 0.9900 . ?
C21 H21B 0.9900 . ?
C22 C23 1.529(3) . ?
C22 H22A 0.9900 . ?
C22 H22B 0.9900 . ?
C23 C24 1.522(4) . ?
C23 H23A 0.9900 . ?
C23 H23B 0.9900 . ?
C24 H24A 0.9900 . ?
C24 H24B 0.9900 . ?

loop_
_geom_torsion_atom_site_label_1
_geom_torsion_atom_site_label_2
_geom_torsion_atom_site_label_3
_geom_torsion_atom_site_label_4
_geom_torsion
_geom_torsion_site_symmetry_1
_geom_torsion_site_symmetry_2
_geom_torsion_site_symmetry_3
_geom_torsion_site_symmetry_4
_geom_torsion_publ_flag
C11 C1 C3 C4 0.1(3) . . . . ?
Ge1 C1 C3 C4 -166.73(17) . . . . ?
C1 C3 C4 C5 3.2(4) . . . . ?
C3 C4 C5 C10 -2.9(3) . . . . ?
C3 C4 C5 C12 177.4(3) . . . . ?
C10 C6 C7 C8 -2.3(3) . . . . ?
C13 C6 C7 C8 178.3(2) . . . . ?
C6 C7 C8 C9 2.5(3) . . . . ?
C7 C8 C9 C11 0.4(3) . . . . ?
C7 C8 C9 P1 -172.50(16) . . . 2_455 ?
C4 C5 C10 C11 -0.5(3) . . . . ?
C12 C5 C10 C11 179.2(2) . . . . ?
C4 C5 C10 C6 179.3(2) . . . . ?
C12 C5 C10 C6 -0.9(3) . . . . ?
C7 C6 C10 C11 -0.8(3) . . . . ?
C13 C6 C10 C11 178.7(2) . . . . ?
C7 C6 C10 C5 179.3(2) . . . . ?
C13 C6 C10 C5 -1.1(3) . . . . ?
C5 C10 C11 C1 3.7(3) . . . . ?
C6 C10 C11 C1 -176.1(2) . . . . ?
C5 C10 C11 C9 -176.6(2) . . . . ?
C6 C10 C11 C9 3.6(3) . . . . ?
C3 C1 C11 C10 -3.4(3) . . . . ?
Ge1 C1 C11 C10 164.57(15) . . . . ?
C3 C1 C11 C9 176.9(2) . . . . ?
Ge1 C1 C11 C9 -15.1(3) . . . . ?
C8 C9 C11 C10 -3.3(3) . . . . ?
P1 C9 C11 C10 170.53(15) 2_455 . . . ?
C8 C9 C11 C1 176.42(19) . . . . ?
P1 C9 C11 C1 -9.8(3) 2_455 . . . ?
C4 C5 C12 C13 -177.9(3) . . . . ?
C10 C5 C12 C13 2.5(3) . . . . ?
C7 C6 C13 C12 -177.9(2) . . . . ?
C10 C6 C13 C12 2.6(3) . . . . ?
C5 C12 C13 C6 -3.0(3) . . . . ?
C9 P1 C14 C16 68.74(16) 2_455 . . . ?
C17 P1 C14 C16 -173.43(14) . . . . ?
Ge1 P1 C14 C16 -32.78(17) . . . . ?
C9 P1 C14 C15 -54.97(17) 2_455 . . . ?
C17 P1 C14 C15 62.86(17) . . . . ?
Ge1 P1 C14 C15 -156.49(13) . . . . ?
C9 P1 C17 C19 -170.52(14) 2_455 . . . ?
C14 P1 C17 C19 76.93(16) . . . . ?
Ge1 P1 C17 C19 -61.65(16) . . . . ?
C9 P1 C17 C18 -46.74(18) 2_455 . . . ?
C14 P1 C17 C18 -159.29(15) . . . . ?
Ge1 P1 C17 C18 62.13(17) . . . . ?
C11' C1' C3' C4' 0.6(3) . . . . ?
Ge1' C1' C3' C4' -166.63(17) . . . . ?
C1' C3' C4' C5' 3.0(3) . . . . ?
C3' C4' C5' C10' -3.1(3) . . . . ?
C3' C4' C5' C12' 178.6(2) . . . . ?
C10' C6' C7' C8' -0.7(3) . . . . ?
C13' C6' C7' C8' -178.9(2) . . . . ?
C6' C7' C8' C9' 1.3(3) . . . . ?
C7' C8' C9' C11' 0.4(3) . . . . ?
C7' C8' C9' P1' -174.78(16) . . . . ?
C17' P1' C9' C8' -38.4(2) . . . . ?
C14' P1' C9' C8' 75.2(2) . . . . ?
Ge1' P1' C9' C8' -166.24(18) . . . . ?
C17' P1' C9' C11' 146.25(15) . . . . ?
C14' P1' C9' C11' -100.24(16) . . . . ?
Ge1' P1' C9' C11' 18.37(15) . . . . ?
C4' C5' C10' C11' -0.4(3) . . . . ?
C12' C5' C10' C11' 178.3(2) . . . . ?
C4' C5' C10' C6' 179.80(19) . . . . ?
C12' C5' C10' C6' -1.5(3) . . . . ?
C7' C6' C10' C11' -1.7(3) . . . . ?
C13' C6' C10' C11' 176.9(2) . . . . ?
C7' C6' C10' C5' 178.1(2) . . . . ?
C13' C6' C10' C5' -3.3(2) . . . . ?
C5' C10' C11' C9' -176.5(2) . . . . ?
C6' C10' C11' C9' 3.3(3) . . . . ?
C5' C10' C11' C1' 4.0(3) . . . . ?
C6' C10' C11' C1' -176.27(19) . . . . ?
C8' C9' C11' C10' -2.6(3) . . . . ?
P1' C9' C11' C10' 173.11(15) . . . . ?
C8' C9' C11' C1' 177.0(2) . . . . ?
P1' C9' C11' C1' -7.4(3) . . . . ?
C3' C1' C11' C10' -3.9(3) . . . . ?
Ge1' C1' C11' C10' 164.14(15) . . . . ?
C3' C1' C11' C9' 176.6(2) . . . . ?
Ge1' C1' C11' C9' -15.4(3) . . . . ?
C4' C5' C12' C13' -176.1(2) . . . . ?
C10' C5' C12' C13' 5.4(2) . . . . ?
C7' C6' C13' C12' -175.2(2) . . . . ?
C10' C6' C13' C12' 6.4(2) . . . . ?
C5' C12' C13' C6' -7.1(2) . . . . ?
C9' P1' C14' C15' 70.88(17) . . . . ?
C17' P1' C14' C15' -175.63(16) . . . . ?
Ge1' P1' C14' C15' -30.01(18) . . . . ?
C9' P1' C14' C16' -54.73(18) . . . . ?
C17' P1' C14' C16' 58.77(18) . . . . ?
Ge1' P1' C14' C16' -155.61(14) . . . . ?
C9' P1' C17' C19' 174.71(15) . . . . ?
C14' P1' C17' C19' 63.13(17) . . . . ?
Ge1' P1' C17' C19' -79.00(16) . . . . ?
C9' P1' C17' C18' -61.49(17) . . . . ?
C14' P1' C17' C18' -173.06(15) . . . . ?
Ge1' P1' C17' C18' 44.81(18) . . . . ?
O3 S1 C20 F3 -178.55(19) . . . . ?
O2 S1 C20 F3 -58.6(2) . . . . ?
O1 S1 C20 F3 61.1(2) . . . . ?
O3 S1 C20 F4 -57.9(2) . . . . ?
O2 S1 C20 F4 62.1(2) . . . . ?
O1 S1 C20 F4 -178.27(19) . . . . ?
O3 S1 C20 F2 61.2(2) . . . . ?
O2 S1 C20 F2 -178.85(18) . . . . ?
O1 S1 C20 F2 -59.2(2) . . . . ?
C24 O4 C21 C22 40.8(3) . . . . ?
O4 C21 C22 C23 -38.1(3) . . . . ?
C21 C22 C23 C24 21.8(3) . . . . ?
C21 O4 C24 C23 -26.5(3) . . . . ?
C22 C23 C24 O4 2.0(3) . . . . ?
